data_7010228
loop_
_publ_author_name
'Humphries, Martin J.'
'Green, Malcolm L. H.'
'Douthwaite, Richard E.'
'Rees, Leigh H.'

_publ_section_title
;
 Niobium--\h-cyclopentadienyl compounds with imido and amido ligands
 derived from 2,6-dimethylaniline
;
_journal_issue 24
_journal_name_full 'Journal of the Chemical Society, Dalton Transactions'
_journal_page_first 4555
_journal_paper_doi 10.1039/b007178l
_journal_year 2000
_chemical_formula_sum 'C22 H27 N2 Nb'
_chemical_formula_weight 412.37
_space_group_IT_number 14
_symmetry_cell_setting monoclinic
_symmetry_space_group_name_Hall '-P 2ybc'
_symmetry_space_group_name_H-M 'P 1 21/c 1'
_atom_sites_solution_hydrogens geom
_atom_sites_solution_primary direct
_atom_sites_solution_secondary difmap
_audit_creation_method SHELXL
_cell_angle_alpha 90.00
_cell_angle_beta 108.29(3)
_cell_angle_gamma 90.00
_cell_formula_units_Z 4
_cell_length_a 8.490(2)
_cell_length_b 24.276(5)
_cell_length_c 10.274(2)
_cell_measurement_temperature 150(2)
_cell_measurement_theta_max 26.38
_cell_measurement_theta_min 2.25
_cell_volume 2010.5(8)
_computing_cell_refinement DENZO
_computing_data_collection 'DIP2000 Software XPRESS (Mac Science)'
_computing_data_reduction 'DENZO & SCALEPACK'
_computing_molecular_graphics 'CAMERON (Watkin & Pearce, 1997)'
_computing_publication_material 'WinGX publication routines (Farrugia, 1998)'
_computing_structure_refinement 'SHELXL-93 (Sheldrick, 1993)'
_computing_structure_solution SIR-92
_diffrn_ambient_temperature 150(2)
_diffrn_measurement_device 'Enraf-Nonius DIP2000'
_diffrn_measurement_method \w
_diffrn_radiation_monochromator graphite
_diffrn_radiation_source 'fine-focus sealed tube'
_diffrn_radiation_type MoK\a
_diffrn_radiation_wavelength 0.71073
_diffrn_reflns_av_R_equivalents 0.068
_diffrn_reflns_av_sigmaI/netI 0.0442
_diffrn_reflns_limit_h_max 10
_diffrn_reflns_limit_h_min -10
_diffrn_reflns_limit_k_max 29
_diffrn_reflns_limit_k_min 0
_diffrn_reflns_limit_l_max 12
_diffrn_reflns_limit_l_min 0
_diffrn_reflns_number 18234
_diffrn_reflns_theta_max 26.38
_diffrn_reflns_theta_min 2.25
_exptl_absorpt_coefficient_mu 0.605
_exptl_absorpt_correction_T_max 0.9513
_exptl_absorpt_correction_T_min 0.7154
_exptl_absorpt_correction_type multi-scan
_exptl_crystal_colour yellow
_exptl_crystal_density_diffrn 1.362
_exptl_crystal_description prism
_exptl_crystal_F_000 856
_exptl_crystal_size_max 0.2
_exptl_crystal_size_mid 0.2
_exptl_crystal_size_min 0.2
_refine_diff_density_max 0.424
_refine_diff_density_min -1.210
_refine_diff_density_rms 0.086
_refine_ls_extinction_method none
_refine_ls_goodness_of_fit_all 1.392
_refine_ls_goodness_of_fit_obs 1.392
_refine_ls_hydrogen_treatment noref
_refine_ls_matrix_type full
_refine_ls_number_parameters 232
_refine_ls_number_reflns 2444
_refine_ls_number_restraints 1
_refine_ls_restrained_S_all 1.392
_refine_ls_restrained_S_obs 1.392
_refine_ls_R_factor_all 0.0553
_refine_ls_R_factor_obs 0.0553
_refine_ls_shift/esd_max 0.000
_refine_ls_shift/esd_mean 0.000
_refine_ls_structure_factor_coef Fsqd
_refine_ls_weighting_details 'w=1/[\s^2^(Fo^2^)+(0.0000P)^2^+7.1972P] where P=(Fo^2^+2Fc^2^)/3'
_refine_ls_weighting_scheme calc
_refine_ls_wR_factor_all 0.1178
_refine_ls_wR_factor_obs 0.1178
_reflns_number_observed 2444
_reflns_number_total 4150
_reflns_observed_criterion 2sigma(I)
_cod_data_source_file b007178l.txt
_cod_data_source_block structure7
_cod_depositor_comments
;
The following automatic conversions were performed:

'_refine_ls_weighting_scheme' value 'calc
w=1/[\s^2^(Fo^2^)+(0.0000P)^2^+7.1972P] where P=(Fo^2^+2Fc^2^)/3' was
changed to 'calc'. New tag '_refine_ls_weighting_details' was
created. The value of the new tag was set to
'w=1/[\s^2^(Fo^2^)+(0.0000P)^2^+7.1972P] where P=(Fo^2^+2Fc^2^)/3'.

Automatic conversion script
Id: cif_fix_values 3143 2015-03-26 13:38:13Z robertas 
;
_cod_original_cell_volume 2010.6(7)
_cod_original_sg_symbol_H-M 'P 21/c'
_cod_database_code 7010228

loop_
_symmetry_equiv_pos_as_xyz
'x, y, z'
'-x, y+1/2, -z+1/2'
'-x, -y, -z'
'x, -y-1/2, z-1/2'

loop_
_atom_site_aniso_label
_atom_site_aniso_U_11
_atom_site_aniso_U_22
_atom_site_aniso_U_33
_atom_site_aniso_U_23
_atom_site_aniso_U_13
_atom_site_aniso_U_12
Nb1 0.0340(3) 0.0399(3) 0.0299(3) 0.0029(4) 0.0049(2) 0.0025(4)
N1 0.037(3) 0.041(3) 0.031(3) -0.010(3) 0.001(3) 0.001(3)
N2 0.035(3) 0.037(4) 0.036(3) 0.001(3) 0.005(3) -0.004(3)
C1 0.070(6) 0.084(7) 0.055(6) 0.016(5) 0.029(5) 0.017(5)
C11 0.036(4) 0.029(3) 0.034(4) -0.004(3) 0.008(3) -0.002(3)
C12 0.031(4) 0.040(4) 0.056(5) -0.012(4) 0.010(3) -0.004(3)
C13 0.036(4) 0.066(5) 0.063(6) -0.017(5) 0.017(4) 0.003(4)
C14 0.047(5) 0.049(5) 0.066(6) -0.001(4) 0.022(4) -0.004(4)
C15 0.066(6) 0.043(5) 0.059(6) 0.005(4) 0.021(5) -0.006(4)
C16 0.049(5) 0.042(4) 0.042(5) 0.004(3) 0.012(4) 0.006(4)
C17 0.032(4) 0.034(4) 0.034(4) -0.005(3) 0.008(3) 0.003(3)
C18 0.034(4) 0.057(5) 0.052(5) 0.005(4) 0.007(4) 0.010(4)
C21 0.042(4) 0.021(3) 0.037(4) 0.003(3) -0.003(3) 0.003(3)
C22 0.040(4) 0.033(4) 0.058(6) 0.006(4) -0.004(4) 0.002(3)
C23 0.041(5) 0.061(6) 0.097(8) 0.021(5) 0.004(5) -0.008(4)
C24 0.053(5) 0.048(5) 0.076(8) -0.004(5) -0.023(5) -0.003(4)
C25 0.091(8) 0.054(6) 0.049(6) -0.009(5) -0.021(6) 0.017(5)
C26 0.082(7) 0.045(5) 0.044(5) -0.004(4) 0.005(5) 0.013(5)
C27 0.058(5) 0.039(4) 0.032(4) -0.003(3) 0.004(4) 0.006(4)
C28 0.076(6) 0.069(6) 0.059(6) -0.015(5) 0.037(5) -0.012(6)
C31 0.090(8) 0.072(7) 0.042(6) 0.018(5) -0.003(5) 0.017(6)
C32 0.048(6) 0.066(6) 0.109(10) 0.027(7) -0.021(6) 0.001(5)
C33 0.076(8) 0.099(9) 0.110(11) 0.065(8) 0.048(7) 0.060(7)
C34 0.101(9) 0.058(6) 0.055(7) -0.003(5) -0.001(6) 0.032(6)
C35 0.078(7) 0.050(6) 0.078(8) 0.019(5) 0.010(6) -0.002(5)

loop_
_atom_site_label
_atom_site_type_symbol
_atom_site_fract_x
_atom_site_fract_y
_atom_site_fract_z
_atom_site_U_iso_or_equiv
_atom_site_thermal_displace_type
_atom_site_occupancy
_atom_site_calc_flag
_atom_site_refinement_flags
_atom_site_disorder_group
Nb1 Nb 0.27625(8) -0.12937(3) 0.41916(7) 0.0358(2) Uani 1 d . .
N1 N 0.3715(7) -0.0555(2) 0.4076(6) 0.0384(14) Uani 1 d D .
H1 H 0.4360(22) -0.0423(5) 0.4935(28) 0.046 Uiso 1 calc RD .
N2 N 0.1519(7) -0.1413(2) 0.2478(6) 0.0375(14) Uani 1 d . .
C1 C 0.0842(11) -0.1157(4) 0.5177(9) 0.067(3) Uani 1 d . .
H1A H 0.1347(15) -0.1019(25) 0.6088(26) 0.101 Uiso 1 calc R .
H1B H 0.0291(54) -0.1499(7) 0.5220(60) 0.101 Uiso 1 calc R .
H1C H 0.0049(46) -0.0895(21) 0.4654(38) 0.101 Uiso 1 calc R .
C11 C 0.3653(8) -0.0180(3) 0.3010(7) 0.034(2) Uani 1 d . .
C12 C 0.5120(8) -0.0073(3) 0.2684(8) 0.043(2) Uani 1 d . .
C13 C 0.6697(9) -0.0372(4) 0.3442(9) 0.055(2) Uani 1 d . .
H13A H 0.6526(23) -0.0762(4) 0.3317(49) 0.082 Uiso 1 calc R .
H13B H 0.7000(40) -0.0286(19) 0.4401(13) 0.082 Uiso 1 calc R .
H13C H 0.7569(20) -0.0259(18) 0.3091(41) 0.082 Uiso 1 calc R .
C14 C 0.5056(10) 0.0283(3) 0.1628(9) 0.053(2) Uani 1 d . .
H14 H 0.6020(10) 0.0356(3) 0.1411(9) 0.064 Uiso 1 calc R .
C15 C 0.3601(11) 0.0532(3) 0.0886(9) 0.056(2) Uani 1 d . .
H15 H 0.3580(11) 0.0769(3) 0.0170(9) 0.067 Uiso 1 calc R .
C16 C 0.2189(10) 0.0430(3) 0.1204(8) 0.045(2) Uani 1 d . .
H16 H 0.1211(10) 0.0604(3) 0.0702(8) 0.054 Uiso 1 calc R .
C17 C 0.2167(8) 0.0076(3) 0.2249(7) 0.034(2) Uani 1 d . .
C18 C 0.0581(9) -0.0021(3) 0.2567(8) 0.049(2) Uani 1 d . .
H18A H 0.0808(13) -0.0035(22) 0.3543(8) 0.074 Uiso 1 calc R .
H18B H 0.0100(35) -0.0363(11) 0.2168(46) 0.074 Uiso 1 calc R .
H18C H -0.0179(26) 0.0275(12) 0.2194(47) 0.074 Uiso 1 calc R .
C21 C 0.0735(9) -0.1576(3) 0.1127(7) 0.037(2) Uani 1 d . .
C22 C -0.0904(9) -0.1769(3) 0.0755(9) 0.049(2) Uani 1 d . .
C23 C -0.1798(10) -0.1798(4) 0.1779(11) 0.070(3) Uani 1 d . .
H23A H -0.2794(42) -0.2010(23) 0.1415(28) 0.106 Uiso 1 calc R .
H23B H -0.2079(71) -0.1433(4) 0.1988(50) 0.106 Uiso 1 calc R .
H23C H -0.1102(32) -0.1970(24) 0.2600(26) 0.106 Uiso 1 calc R .
C24 C -0.1637(12) -0.1922(4) -0.0624(11) 0.069(3) Uani 1 d . .
H24 H -0.2712(12) -0.2060(4) -0.0900(11) 0.083 Uiso 1 calc R .
C25 C -0.0819(14) -0.1874(4) -0.1567(10) 0.074(3) Uani 1 d . .
H25 H -0.1337(14) -0.1979(4) -0.2471(10) 0.089 Uiso 1 calc R .
C26 C 0.0764(12) -0.1671(3) -0.1185(9) 0.060(2) Uani 1 d . .
H26 H 0.1303(12) -0.1634(3) -0.1840(9) 0.072 Uiso 1 calc R .
C27 C 0.1578(10) -0.1520(3) 0.0151(8) 0.045(2) Uani 1 d . .
C28 C 0.3329(11) -0.1312(4) 0.0567(9) 0.065(2) Uani 1 d . .
H28A H 0.4023(18) -0.1548(16) 0.1263(48) 0.097 Uiso 1 calc R .
H28B H 0.3367(17) -0.0944(11) 0.0918(62) 0.097 Uiso 1 calc R .
H28C H 0.3719(29) -0.1311(25) -0.0215(17) 0.097 Uiso 1 calc R .
C31 C 0.4316(14) -0.1720(4) 0.6444(10) 0.073(3) Uani 1 d . .
H31 H 0.4182(14) -0.1587(4) 0.7251(10) 0.088 Uiso 1 calc R .
C32 C 0.5467(12) -0.1545(4) 0.5895(14) 0.085(4) Uani 1 d . .
H32 H 0.6273(12) -0.1280(4) 0.6266(14) 0.102 Uiso 1 calc R .
C33 C 0.5236(15) -0.1837(5) 0.4640(14) 0.091(4) Uani 1 d . .
H33 H 0.5820(15) -0.1790(5) 0.4019(14) 0.109 Uiso 1 calc R .
C34 C 0.3945(15) -0.2205(4) 0.4547(11) 0.077(3) Uani 1 d . .
H34 H 0.3536(15) -0.2465(4) 0.3857(11) 0.093 Uiso 1 calc R .
C35 C 0.3376(13) -0.2121(4) 0.5647(11) 0.072(3) Uani 1 d . .
H35 H 0.2501(13) -0.2307(4) 0.5816(11) 0.086 Uiso 1 calc R .

loop_
_atom_type_symbol
_atom_type_description
_atom_type_scat_dispersion_real
_atom_type_scat_dispersion_imag
_atom_type_scat_source
C C 0.0033 0.0016 'International Tables Vol C Tables 4.2.6.8 and 6.1.1.4'
H H 0.0000 0.0000 'International Tables Vol C Tables 4.2.6.8 and 6.1.1.4'
N N 0.0061 0.0033 'International Tables Vol C Tables 4.2.6.8 and 6.1.1.4'
Nb Nb -2.0727 0.6215 'International Tables Vol C Tables 4.2.6.8 and 6.1.1.4'

loop_
_geom_angle_atom_site_label_1
_geom_angle_atom_site_label_2
_geom_angle_atom_site_label_3
_geom_angle
_geom_angle_site_symmetry_1
_geom_angle_site_symmetry_3
_geom_angle_publ_flag
N2 Nb1 N1 102.4(2) . . ?
N2 Nb1 C1 100.7(3) . . ?
N1 Nb1 C1 105.4(3) . . ?
N2 Nb1 C33 108.3(4) . . ?
N1 Nb1 C33 99.2(4) . . ?
C1 Nb1 C33 136.5(4) . . ?
N2 Nb1 C34 95.2(3) . . ?
N1 Nb1 C34 132.9(4) . . ?
C1 Nb1 C34 113.7(4) . . ?
C33 Nb1 C34 33.7(4) . . ?
N2 Nb1 C35 114.7(3) . . ?
N1 Nb1 C35 139.5(3) . . ?
C1 Nb1 C35 83.6(4) . . ?
C33 Nb1 C35 55.2(4) . . ?
C34 Nb1 C35 32.8(3) . . ?
N2 Nb1 C32 142.3(4) . . ?
N1 Nb1 C32 87.7(3) . . ?
C1 Nb1 C32 111.5(4) . . ?
C33 Nb1 C32 34.0(4) . . ?
C34 Nb1 C32 54.5(4) . . ?
C35 Nb1 C32 53.1(3) . . ?
N2 Nb1 C31 146.1(3) . . ?
N1 Nb1 C31 108.8(3) . . ?
C1 Nb1 C31 83.6(4) . . ?
C33 Nb1 C31 54.5(4) . . ?
C34 Nb1 C31 53.5(3) . . ?
C35 Nb1 C31 31.8(3) . . ?
C32 Nb1 C31 31.2(4) . . ?
C11 N1 Nb1 135.3(5) . . ?
C11 N1 H1 112.3(4) . . ?
Nb1 N1 H1 112.3(2) . . ?
C21 N2 Nb1 170.3(5) . . ?
Nb1 C1 H1A 109.5(3) . . ?
Nb1 C1 H1B 109.5(3) . . ?
H1A C1 H1B 109.5 . . ?
Nb1 C1 H1C 109.5(2) . . ?
H1A C1 H1C 109.5 . . ?
H1B C1 H1C 109.5 . . ?
C17 C11 C12 119.5(7) . . ?
C17 C11 N1 121.7(6) . . ?
C12 C11 N1 118.8(6) . . ?
C14 C12 C11 119.0(7) . . ?
C14 C12 C13 121.3(7) . . ?
C11 C12 C13 119.7(7) . . ?
C12 C13 H13A 109.5(4) . . ?
C12 C13 H13B 109.5(4) . . ?
H13A C13 H13B 109.5 . . ?
C12 C13 H13C 109.5(5) . . ?
H13A C13 H13C 109.5 . . ?
H13B C13 H13C 109.5 . . ?
C15 C14 C12 121.4(8) . . ?
C15 C14 H14 119.3(5) . . ?
C12 C14 H14 119.3(5) . . ?
C16 C15 C14 119.7(8) . . ?
C16 C15 H15 120.2(5) . . ?
C14 C15 H15 120.2(5) . . ?
C15 C16 C17 121.9(7) . . ?
C15 C16 H16 119.0(5) . . ?
C17 C16 H16 119.0(4) . . ?
C16 C17 C11 118.6(7) . . ?
C16 C17 C18 120.0(6) . . ?
C11 C17 C18 121.4(6) . . ?
C17 C18 H18A 109.5(4) . . ?
C17 C18 H18B 109.5(4) . . ?
H18A C18 H18B 109.5 . . ?
C17 C18 H18C 109.5(4) . . ?
H18A C18 H18C 109.5 . . ?
H18B C18 H18C 109.5 . . ?
N2 C21 C22 119.3(7) . . ?
N2 C21 C27 119.3(6) . . ?
C22 C21 C27 121.3(7) . . ?
C21 C22 C24 116.8(9) . . ?
C21 C22 C23 120.5(8) . . ?
C24 C22 C23 122.7(8) . . ?
C22 C23 H23A 109.5(5) . . ?
C22 C23 H23B 109.5(5) . . ?
H23A C23 H23B 109.5 . . ?
C22 C23 H23C 109.5(5) . . ?
H23A C23 H23C 109.5 . . ?
H23B C23 H23C 109.5 . . ?
C25 C24 C22 122.0(9) . . ?
C25 C24 H24 119.0(6) . . ?
C22 C24 H24 119.0(6) . . ?
C24 C25 C26 120.0(9) . . ?
C24 C25 H25 120.0(6) . . ?
C26 C25 H25 120.0(6) . . ?
C25 C26 C27 121.5(10) . . ?
C25 C26 H26 119.3(6) . . ?
C27 C26 H26 119.3(6) . . ?
C26 C27 C21 118.4(8) . . ?
C26 C27 C28 121.0(8) . . ?
C21 C27 C28 120.6(7) . . ?
C27 C28 H28A 109.5(5) . . ?
C27 C28 H28B 109.5(5) . . ?
H28A C28 H28B 109.5 . . ?
C27 C28 H28C 109.5(4) . . ?
H28A C28 H28C 109.5 . . ?
H28B C28 H28C 109.5 . . ?
C32 C31 C35 110.0(11) . . ?
C32 C31 Nb1 73.8(6) . . ?
C35 C31 Nb1 72.5(5) . . ?
C32 C31 H31 125.0(8) . . ?
C35 C31 H31 125.0(7) . . ?
Nb1 C31 H31 120.3(3) . . ?
C31 C32 C33 108.0(10) . . ?
C31 C32 Nb1 75.0(5) . . ?
C33 C32 Nb1 69.6(5) . . ?
C31 C32 H32 126.0(8) . . ?
C33 C32 H32 126.0(8) . . ?
Nb1 C32 H32 121.2(3) . . ?
C34 C33 C32 105.2(10) . . ?
C34 C33 Nb1 73.6(6) . . ?
C32 C33 Nb1 76.4(6) . . ?
C34 C33 H33 127.4(8) . . ?
C32 C33 H33 127.4(8) . . ?
Nb1 C33 H33 115.2(3) . . ?
C35 C34 C33 108.6(10) . . ?
C35 C34 Nb1 75.6(6) . . ?
C33 C34 Nb1 72.7(5) . . ?
C35 C34 H34 125.7(7) . . ?
C33 C34 H34 125.7(8) . . ?
Nb1 C34 H34 117.9(3) . . ?
C31 C35 C34 108.1(10) . . ?
C31 C35 Nb1 75.7(5) . . ?
C34 C35 Nb1 71.6(5) . . ?
C31 C35 H35 126.0(7) . . ?
C34 C35 H35 126.0(7) . . ?
Nb1 C35 H35 118.6(3) . . ?

loop_
_geom_bond_atom_site_label_1
_geom_bond_atom_site_label_2
_geom_bond_distance
_geom_bond_site_symmetry_2
_geom_bond_publ_flag
Nb1 N2 1.770(6) . ?
Nb1 N1 1.987(6) . ?
Nb1 C1 2.197(8) . ?
Nb1 C33 2.398(9) . ?
Nb1 C34 2.410(9) . ?
Nb1 C35 2.461(9) . ?
Nb1 C32 2.487(9) . ?
Nb1 C31 2.500(9) . ?
N1 C11 1.412(9) . ?
N1 H1 0.94(3) . ?
N2 C21 1.395(9) . ?
C1 H1A 0.96 . ?
C1 H1B 0.96 . ?
C1 H1C 0.96 . ?
C11 C17 1.404(9) . ?
C11 C12 1.411(10) . ?
C12 C14 1.374(11) . ?
C12 C13 1.508(10) . ?
C13 H13A 0.96 . ?
C13 H13B 0.96 . ?
C13 H13C 0.96 . ?
C14 C15 1.371(11) . ?
C14 H14 0.93 . ?
C15 C16 1.360(11) . ?
C15 H15 0.93 . ?
C16 C17 1.379(10) . ?
C16 H16 0.93 . ?
C17 C18 1.500(10) . ?
C18 H18A 0.96 . ?
C18 H18B 0.96 . ?
C18 H18C 0.96 . ?
C21 C22 1.403(10) . ?
C21 C27 1.410(11) . ?
C22 C24 1.407(12) . ?
C22 C23 1.480(12) . ?
C23 H23A 0.96 . ?
C23 H23B 0.96 . ?
C23 H23C 0.96 . ?
C24 C25 1.362(14) . ?
C24 H24 0.93 . ?
C25 C26 1.368(14) . ?
C25 H25 0.93 . ?
C26 C27 1.378(11) . ?
C26 H26 0.93 . ?
C27 C28 1.500(11) . ?
C28 H28A 0.96 . ?
C28 H28B 0.96 . ?
C28 H28C 0.96 . ?
C31 C32 1.341(15) . ?
C31 C35 1.358(13) . ?
C31 H31 0.93 . ?
C32 C33 1.43(2) . ?
C32 H32 0.93 . ?
C33 C34 1.40(2) . ?
C33 H33 0.93 . ?
C34 C35 1.376(14) . ?
C34 H34 0.93 . ?
C35 H35 0.93 . ?
